data_7203330
loop_
_publ_author_name
'Dawe, Louise N.'
'Abedin, Tareque S. M.'
'Kelly, Timothy L.'
'Thompson, Laurence K.'
'Miller, David O.'
'Zhao, Liang'
'Wilson, Claire'
'Leech, Michael A.'
'Howard, Judith A. K.'

_publ_section_title
;
 Self-assembled polymetallic square grids ([2 ? 2] M4, [3 ? 3] M9) and
 trigonal bipyramidal clusters (M5)?structural and magnetic properties
;
_journal_issue 26
_journal_name_full 'Journal of Materials Chemistry'
_journal_page_first 2645
_journal_paper_doi 10.1039/b602595a
_journal_volume 16
_journal_year 2006
_chemical_formula_sum 'C60 H74 Cl4 Mn5 N42 O29'
_chemical_formula_weight 2264.01
_chemical_name_systematic
;
?
;
_space_group_IT_number 14
_symmetry_cell_setting monoclinic
_symmetry_space_group_name_Hall '-P 2yn'
_symmetry_space_group_name_H-M 'P 1 21/n 1'
_atom_sites_solution_hydrogens geom
_atom_sites_solution_primary direct
_atom_sites_solution_secondary difmap
_audit_creation_method SHELXL-97
_cell_angle_alpha 90.00
_cell_angle_beta 96.970(3)
_cell_angle_gamma 90.00
_cell_formula_units_Z 4
_cell_length_a 16.8375(19)
_cell_length_b 23.483(3)
_cell_length_c 23.610(3)
_cell_measurement_reflns_used 22446
_cell_measurement_temperature 153(2)
_cell_measurement_theta_max 27.3794
_cell_measurement_theta_min 1.7378
_cell_volume 9266(2)
_computing_cell_refinement 'CrystalClear (Rigaku/MSC Inc., 2005)'
_computing_data_collection 'CrystalClear (Rigaku/MSC Inc., 2005)'
_computing_data_reduction 'CrystalClear (Rigaku/MSC Inc., 2005)'
_computing_molecular_graphics 'CrystalClear (Rigaku/MSC Inc., 2005)'
_computing_publication_material 'CrystalClear (Rigaku/MSC Inc., 2005)'
_computing_structure_refinement 'SHELXL-97 (Sheldrick, 1997)'
_computing_structure_solution 'SHELXS-97 (Sheldrick, 1990)'
_diffrn_ambient_temperature 153(2)
_diffrn_detector_area_resol_mean 14.63
_diffrn_measured_fraction_theta_full 0.765
_diffrn_measured_fraction_theta_max 0.765
_diffrn_measurement_device_type 'Rigaku Saturn'
_diffrn_measurement_method \w
_diffrn_radiation_monochromator graphite
_diffrn_radiation_source 'fine-focus sealed tube'
_diffrn_radiation_type MoK\a
_diffrn_radiation_wavelength 0.71070
_diffrn_reflns_av_R_equivalents 0.0312
_diffrn_reflns_av_sigmaI/netI 0.0565
_diffrn_reflns_limit_h_max 19
_diffrn_reflns_limit_h_min -11
_diffrn_reflns_limit_k_max 27
_diffrn_reflns_limit_k_min -30
_diffrn_reflns_limit_l_max 28
_diffrn_reflns_limit_l_min -28
_diffrn_reflns_number 32353
_diffrn_reflns_theta_full 27.38
_diffrn_reflns_theta_max 27.38
_diffrn_reflns_theta_min 1.74
_exptl_absorpt_coefficient_mu 0.877
_exptl_absorpt_correction_T_max 1.0000
_exptl_absorpt_correction_T_min 0.6677
_exptl_absorpt_correction_type multi-scan
_exptl_crystal_colour Red
_exptl_crystal_density_diffrn 1.623
_exptl_crystal_density_method 'not measured'
_exptl_crystal_description Prism
_exptl_crystal_F_000 4612
_exptl_crystal_size_max 0.20
_exptl_crystal_size_mid 0.20
_exptl_crystal_size_min 0.20
_refine_diff_density_max 1.477
_refine_diff_density_min -2.478
_refine_diff_density_rms 0.145
_refine_ls_extinction_method none
_refine_ls_goodness_of_fit_ref 1.062
_refine_ls_hydrogen_treatment constr
_refine_ls_matrix_type full
_refine_ls_number_parameters 1222
_refine_ls_number_reflns 16107
_refine_ls_number_restraints 0
_refine_ls_restrained_S_all 1.062
_refine_ls_R_factor_all 0.1096
_refine_ls_R_factor_gt 0.0979
_refine_ls_shift/su_max 0.000
_refine_ls_shift/su_mean 0.000
_refine_ls_structure_factor_coef Fsqd
_refine_ls_weighting_details 'calc w=1/[\s^2^(Fo^2^)+(0.1745P)^2^+25.0992P] where P=(Fo^2^+2Fc^2^)/3'
_refine_ls_weighting_scheme calc
_refine_ls_wR_factor_gt 0.2731
_refine_ls_wR_factor_ref 0.2906
_reflns_number_gt 13249
_reflns_number_total 16107
_reflns_threshold_expression >2sigma(I)
_cod_data_source_file b602595a.txt
_cod_data_source_block shelxl(6)
_cod_original_cell_volume 9266.1(18)
_cod_original_sg_symbol_H-M 'P 21/n'
_cod_original_formula_sum 'C60 H74 Cl4 N42 Mn5 O29 '
_cod_database_code 7203330

loop_
_symmetry_equiv_pos_as_xyz
'x, y, z'
'-x+1/2, y+1/2, -z+1/2'
'-x, -y, -z'
'x-1/2, -y-1/2, z-1/2'

loop_
_atom_site_label
_atom_site_type_symbol
_atom_site_fract_x
_atom_site_fract_y
_atom_site_fract_z
_atom_site_U_iso_or_equiv
_atom_site_adp_type
_atom_site_occupancy
_atom_site_symmetry_multiplicity
_atom_site_calc_flag
_atom_site_refinement_flags
_atom_site_disorder_assembly
_atom_site_disorder_group
Mn1 Mn 0.38329(5) 0.29245(3) 0.15150(3) 0.0382(2) Uani 1 1 d . . .
Mn2 Mn 0.47942(5) 0.12440(4) 0.24734(3) 0.0400(2) Uani 1 1 d . . .
Mn3 Mn 0.35079(5) 0.24152(3) 0.30649(4) 0.0406(2) Uani 1 1 d . . .
Mn4 Mn 0.60818(5) 0.24417(3) 0.18715(4) 0.0402(2) Uani 1 1 d . . .
Mn5 Mn 0.57195(5) 0.29881(3) 0.33875(4) 0.0426(2) Uani 1 1 d . . .
Cl1 Cl 0.22532(10) 0.00598(8) 0.98160(7) 0.0613(4) Uani 1 1 d . . .
Cl2 Cl 0.05091(11) 0.11876(9) 0.32041(9) 0.0705(5) Uani 1 1 d . . .
Cl3 Cl 0.23774(10) 0.98927(7) 0.49928(7) 0.0546(4) Uani 1 1 d . . .
Cl4 Cl 0.1669(2) 0.74535(15) 0.95218(16) 0.1179(10) Uiso 1 1 d . . .
O1 O 0.3749(2) 0.17634(16) 0.24424(16) 0.0402(8) Uani 1 1 d . . .
O2 O 0.4839(2) 0.23509(16) 0.14554(16) 0.0411(8) Uani 1 1 d . . .
O3 O 0.5816(2) 0.30956(15) 0.24786(16) 0.0429(9) Uani 1 1 d . . .
O4 O 0.3727(2) 0.30499(15) 0.24251(16) 0.0417(9) Uani 1 1 d . . .
O5 O 0.5834(2) 0.17853(16) 0.24916(16) 0.0406(8) Uani 1 1 d . . .
O6 O 0.4763(2) 0.23818(16) 0.34611(16) 0.0412(8) Uani 1 1 d . . .
O7 O 0.2833(6) -0.0328(3) 1.0027(3) 0.141(4) Uani 1 1 d . . .
O8 O 0.1831(4) 0.0207(4) 1.0275(3) 0.122(3) Uani 1 1 d . . .
O9 O 0.1775(5) -0.0183(6) 0.9362(4) 0.172(5) Uani 1 1 d . . .
O10 O 0.2592(8) 0.0538(3) 0.9633(4) 0.170(5) Uani 1 1 d . . .
O11 O 0.1313(4) 0.1172(4) 0.3139(4) 0.119(3) Uani 1 1 d . . .
O12 O 0.0320(4) 0.0933(2) 0.3707(2) 0.0745(15) Uani 1 1 d . . .
O13 O 0.0170(4) 0.1732(3) 0.3139(4) 0.113(3) Uani 1 1 d . . .
O14 O 0.0082(6) 0.0850(5) 0.2735(4) 0.138(3) Uani 1 1 d . . .
O15 O 0.3167(3) 1.0127(2) 0.5050(2) 0.0710(14) Uani 1 1 d . . .
O16 O 0.1842(5) 1.0324(3) 0.4798(4) 0.123(3) Uani 1 1 d . . .
O17 O 0.2204(4) 0.9712(4) 0.5534(3) 0.105(2) Uani 1 1 d . . .
O18 O 0.2329(4) 0.9428(3) 0.4624(3) 0.0930(19) Uani 1 1 d . . .
O19 O 0.1804(10) 0.7464(6) 0.8963(7) 0.223(6) Uiso 1 1 d . . .
O20 O 0.0985(7) 0.7453(4) 0.9803(5) 0.151(3) Uiso 1 1 d . . .
O21 O 0.1947(18) 0.8091(13) 0.9690(12) 0.377(13) Uiso 1 1 d . . .
O22 O 0.2559(13) 0.7380(9) 0.9950(8) 0.289(10) Uiso 1 1 d . . .
O23 O 0.1478(17) 0.9019(11) 0.8272(11) 0.185(9) Uiso 0.50 1 d P . .
O24 O 0.0916(11) 0.8721(8) 0.8385(8) 0.122(5) Uiso 0.50 1 d P . .
O25 O 0.0498(6) 0.8124(4) 0.8423(4) 0.065(2) Uiso 0.50 1 d P . .
O26 O 0.0395(13) 0.7494(9) 0.8079(9) 0.151(7) Uiso 0.50 1 d P . .
O27 O 0.0235(11) 0.7066(9) 0.7583(7) 0.128(6) Uiso 0.50 1 d P . .
O28 O -0.0644(12) 0.7316(8) 0.6151(8) 0.134(6) Uiso 0.50 1 d P . .
O29 O -0.0621(12) 0.6089(9) 0.7065(9) 0.272(8) Uiso 1 1 d . . .
O30 O 0.0928(19) 0.6381(14) 0.8327(13) 0.209(11) Uiso 0.50 1 d P . .
O31 O 0.1441(19) 0.5987(13) 0.8166(13) 0.205(11) Uiso 0.50 1 d P . .
O32 O 0.0436(14) 0.3595(11) 0.3309(11) 0.165(8) Uiso 0.50 1 d P . .
O33 O 0.1268(9) 0.2562(6) 0.4380(7) 0.205(5) Uiso 1 1 d . . .
O34 O 0.197(2) 0.0014(13) 0.7776(14) 0.235(13) Uiso 0.50 1 d P . .
N1 N 0.1128(3) 0.2086(3) 0.2143(3) 0.0645(16) Uani 1 1 d . . .
H4 H 0.0609 0.2127 0.2047 0.077 Uiso 1 1 calc R . .
N2 N 0.2330(3) 0.2228(2) 0.2587(2) 0.0490(12) Uani 1 1 d . . .
N3 N 0.3166(3) 0.1133(2) 0.1761(2) 0.0469(11) Uani 1 1 d . . .
N4 N 0.3957(3) 0.0946(2) 0.1783(2) 0.0458(11) Uani 1 1 d . . .
N5 N 0.3551(4) 0.0350(3) 0.1014(3) 0.0743(18) Uani 1 1 d . . .
H6 H 0.3052 0.0468 0.0991 0.089 Uiso 1 1 calc R . .
H7 H 0.3687 0.0091 0.0774 0.089 Uiso 1 1 calc R . .
N6 N 0.5113(4) -0.0005(2) 0.1059(3) 0.0660(16) Uani 1 1 d . . .
N7 N 0.5435(3) 0.0579(2) 0.1879(2) 0.0559(13) Uani 1 1 d . . .
N8 N 0.6345(4) 0.1197(2) 0.0529(2) 0.0577(14) Uani 1 1 d . . .
H14 H 0.6588 0.0953 0.0325 0.069 Uiso 1 1 calc R . .
N9 N 0.6168(3) 0.1836(2) 0.1174(2) 0.0466(11) Uani 1 1 d . . .
N10 N 0.4037(3) 0.18959(19) 0.0721(2) 0.0439(11) Uani 1 1 d . . .
N11 N 0.3460(3) 0.22454(19) 0.09091(19) 0.0403(10) Uani 1 1 d . . .
N12 N 0.2485(3) 0.1750(2) 0.0309(2) 0.0538(13) Uani 1 1 d . . .
H16 H 0.2836 0.1515 0.0190 0.065 Uiso 1 1 calc R . .
H17 H 0.1974 0.1719 0.0180 0.065 Uiso 1 1 calc R . .
N13 N 0.1375(3) 0.2490(2) 0.0649(2) 0.0514(12) Uani 1 1 d . . .
N14 N 0.2414(3) 0.2953(2) 0.1260(2) 0.0463(11) Uani 1 1 d . . .
N15 N 0.6530(4) 0.4018(2) 0.0968(3) 0.0660(16) Uani 1 1 d . . .
H24 H 0.6659 0.4236 0.0690 0.079 Uiso 1 1 calc R . .
N16 N 0.6310(3) 0.3246(2) 0.1441(2) 0.0450(11) Uani 1 1 d . . .
N17 N 0.5814(4) 0.4065(2) 0.2647(2) 0.0538(13) Uani 1 1 d . . .
N18 N 0.5611(3) 0.3882(2) 0.3173(2) 0.0486(12) Uani 1 1 d . . .
N19 N 0.5331(8) 0.4827(3) 0.3381(4) 0.129(4) Uani 1 1 d . . .
H26 H 0.5430 0.4951 0.3045 0.155 Uiso 1 1 calc R . .
H27 H 0.5185 0.5067 0.3635 0.155 Uiso 1 1 calc R . .
N20 N 0.4973(5) 0.4455(3) 0.4424(3) 0.083(2) Uani 1 1 d . . .
N21 N 0.5313(3) 0.3511(2) 0.4174(2) 0.0508(12) Uani 1 1 d . . .
N22 N 0.3057(5) 0.4014(3) 0.3927(2) 0.0727(18) Uani 1 1 d . . .
H34 H 0.2944 0.4239 0.4204 0.087 Uiso 1 1 calc R . .
N23 N 0.3275(3) 0.3233(2) 0.3474(2) 0.0462(11) Uani 1 1 d . . .
N24 N 0.3685(3) 0.4017(2) 0.2221(2) 0.0481(12) Uani 1 1 d . . .
N25 N 0.3910(3) 0.38186(18) 0.1704(2) 0.0421(10) Uani 1 1 d . . .
N26 N 0.4141(5) 0.4767(2) 0.1475(3) 0.0734(19) Uani 1 1 d . . .
H36 H 0.4013 0.4893 0.1803 0.088 Uiso 1 1 calc R . .
H37 H 0.4287 0.5008 0.1222 0.088 Uiso 1 1 calc R . .
N27 N 0.4624(4) 0.4384(2) 0.0473(2) 0.0604(14) Uani 1 1 d . . .
N28 N 0.4231(3) 0.3449(2) 0.07105(19) 0.0429(10) Uani 1 1 d . . .
N29 N 0.8472(3) 0.2061(2) 0.2733(2) 0.0537(13) Uani 1 1 d . . .
H44 H 0.8996 0.2082 0.2807 0.064 Uiso 1 1 calc R . .
N30 N 0.7260(3) 0.2246(2) 0.2337(2) 0.0449(11) Uani 1 1 d . . .
N31 N 0.6425(3) 0.1157(2) 0.3181(2) 0.0434(11) Uani 1 1 d . . .
N32 N 0.5635(3) 0.09599(19) 0.3157(2) 0.0418(10) Uani 1 1 d . . .
N33 N 0.6072(4) 0.0343(3) 0.3906(3) 0.0712(17) Uani 1 1 d . . .
H46 H 0.6569 0.0467 0.3937 0.085 Uiso 1 1 calc R . .
H47 H 0.5938 0.0072 0.4135 0.085 Uiso 1 1 calc R . .
N34 N 0.4171(3) 0.0563(2) 0.3077(2) 0.0482(11) Uani 1 1 d . . .
N35 N 0.4545(3) -0.0051(2) 0.3867(2) 0.0517(12) Uani 1 1 d . . .
N36 N 0.3418(3) 0.1140(2) 0.4400(2) 0.0511(12) Uani 1 1 d . . .
H54 H 0.3206 0.0879 0.4603 0.061 Uiso 1 1 calc R . .
N37 N 0.3502(3) 0.1797(2) 0.3764(2) 0.0445(11) Uani 1 1 d . . .
N38 N 0.5630(3) 0.1956(2) 0.4186(2) 0.0441(11) Uani 1 1 d . . .
N39 N 0.6169(3) 0.2329(2) 0.3985(2) 0.0430(10) Uani 1 1 d . . .
N40 N 0.7192(4) 0.1855(3) 0.4569(2) 0.0607(14) Uani 1 1 d . . .
H56 H 0.6859 0.1613 0.4700 0.073 Uiso 1 1 calc R . .
H57 H 0.7707 0.1834 0.4686 0.073 Uiso 1 1 calc R . .
N41 N 0.7157(3) 0.3063(2) 0.3620(2) 0.0514(12) Uani 1 1 d . . .
N42 N 0.8252(3) 0.2593(3) 0.4164(3) 0.0619(15) Uani 1 1 d . . .
C1 C 0.1285(4) 0.1293(3) 0.1456(3) 0.068(2) Uani 1 1 d . . .
H1 H 0.1700 0.1208 0.1211 0.081 Uiso 1 1 calc R . .
H2 H 0.0819 0.1460 0.1225 0.081 Uiso 1 1 calc R . .
H3 H 0.1125 0.0942 0.1635 0.081 Uiso 1 1 calc R . .
C2 C 0.1604(4) 0.1704(3) 0.1905(3) 0.0564(16) Uani 1 1 d . . .
C3 C 0.1574(4) 0.2387(3) 0.2545(3) 0.0632(19) Uani 1 1 d . . .
H5 H 0.1372 0.2675 0.2771 0.076 Uiso 1 1 calc R . .
C4 C 0.2353(3) 0.1801(3) 0.2180(3) 0.0455(13) Uani 1 1 d . . .
C5 C 0.3132(3) 0.1548(2) 0.2119(2) 0.0425(12) Uani 1 1 d . . .
C6 C 0.4101(4) 0.0564(3) 0.1412(3) 0.0514(14) Uani 1 1 d . . .
C7 C 0.4926(4) 0.0362(3) 0.1447(3) 0.0522(15) Uani 1 1 d . . .
C8 C 0.5887(6) -0.0159(3) 0.1099(3) 0.072(2) Uani 1 1 d . . .
H8 H 0.6045 -0.0415 0.0822 0.086 Uiso 1 1 calc R . .
C9 C 0.6453(6) 0.0032(3) 0.1513(4) 0.076(2) Uani 1 1 d . . .
H9 H 0.6998 -0.0081 0.1532 0.091 Uiso 1 1 calc R . .
C10 C 0.6186(5) 0.0408(3) 0.1910(4) 0.071(2) Uani 1 1 d . . .
H10 H 0.6559 0.0544 0.2214 0.085 Uiso 1 1 calc R . .
C11 C 0.4981(5) 0.1016(3) 0.0013(3) 0.0661(19) Uani 1 1 d . . .
H11 H 0.4455 0.0977 0.0148 0.079 Uiso 1 1 calc R . .
H12 H 0.5189 0.0638 -0.0064 0.079 Uiso 1 1 calc R . .
H13 H 0.4928 0.1243 -0.0337 0.079 Uiso 1 1 calc R . .
C12 C 0.5547(4) 0.1307(3) 0.0463(3) 0.0492(14) Uani 1 1 d . . .
C13 C 0.6711(4) 0.1525(3) 0.0961(3) 0.0548(15) Uani 1 1 d . . .
H15 H 0.7268 0.1528 0.1087 0.066 Uiso 1 1 calc R . .
C14 C 0.5438(4) 0.1707(2) 0.0869(2) 0.0430(12) Uani 1 1 d . . .
C15 C 0.4729(4) 0.1997(2) 0.1024(2) 0.0418(12) Uani 1 1 d . . .
C16 C 0.2728(4) 0.2157(2) 0.0688(2) 0.0424(12) Uani 1 1 d . . .
C17 C 0.2125(4) 0.2555(2) 0.0873(2) 0.0423(12) Uani 1 1 d . . .
C18 C 0.1874(4) 0.3309(3) 0.1428(3) 0.0531(15) Uani 1 1 d . . .
H18 H 0.2043 0.3596 0.1700 0.064 Uiso 1 1 calc R . .
C19 C 0.1083(4) 0.3273(3) 0.1219(3) 0.0619(17) Uani 1 1 d . . .
H19 H 0.0703 0.3530 0.1341 0.074 Uiso 1 1 calc R . .
C20 C 0.0853(4) 0.2855(3) 0.0829(3) 0.0602(17) Uani 1 1 d . . .
H20 H 0.0304 0.2824 0.0682 0.072 Uiso 1 1 calc R . .
C21 C 0.6280(8) 0.4819(3) 0.1604(5) 0.108(4) Uani 1 1 d . . .
H21 H 0.5857 0.4892 0.1846 0.129 Uiso 1 1 calc R . .
H22 H 0.6172 0.5038 0.1250 0.129 Uiso 1 1 calc R . .
H23 H 0.6798 0.4934 0.1807 0.129 Uiso 1 1 calc R . .
C22 C 0.6300(5) 0.4207(3) 0.1469(3) 0.0636(19) Uani 1 1 d . . .
C23 C 0.6529(4) 0.3440(3) 0.0964(3) 0.0562(16) Uani 1 1 d . . .
H25 H 0.6668 0.3210 0.0660 0.067 Uiso 1 1 calc R . .
C24 C 0.6160(4) 0.3719(2) 0.1766(3) 0.0458(13) Uani 1 1 d . . .
C25 C 0.5910(4) 0.3626(2) 0.2332(3) 0.0451(13) Uani 1 1 d . . .
C26 C 0.5404(5) 0.4271(3) 0.3506(3) 0.0637(19) Uani 1 1 d . . .
C27 C 0.5217(4) 0.4075(3) 0.4072(3) 0.0584(17) Uani 1 1 d . . .
C28 C 0.4801(6) 0.4261(3) 0.4925(3) 0.078(2) Uani 1 1 d . . .
H28 H 0.4636 0.4525 0.5193 0.094 Uiso 1 1 calc R . .
C29 C 0.4854(5) 0.3693(3) 0.5069(3) 0.0618(17) Uani 1 1 d . . .
H29 H 0.4711 0.3557 0.5422 0.074 Uiso 1 1 calc R . .
C30 C 0.5127(4) 0.3327(3) 0.4670(3) 0.0579(16) Uani 1 1 d . . .
H30 H 0.5182 0.2933 0.4758 0.070 Uiso 1 1 calc R . .
C31 C 0.3217(8) 0.4792(3) 0.3239(4) 0.105(4) Uani 1 1 d . . .
H31 H 0.3596 0.4854 0.2961 0.126 Uiso 1 1 calc R . .
H32 H 0.3377 0.5022 0.3580 0.126 Uiso 1 1 calc R . .
H33 H 0.2679 0.4904 0.3071 0.126 Uiso 1 1 calc R . .
C32 C 0.3217(5) 0.4190(3) 0.3396(3) 0.0634(18) Uani 1 1 d . . .
C33 C 0.3103(4) 0.3444(3) 0.3955(3) 0.0557(16) Uani 1 1 d . . .
H35 H 0.3022 0.3224 0.4281 0.067 Uiso 1 1 calc R . .
C34 C 0.3368(4) 0.3696(2) 0.3122(3) 0.0462(13) Uani 1 1 d . . .
C35 C 0.3612(4) 0.3584(2) 0.2556(2) 0.0418(12) Uani 1 1 d . . .
C36 C 0.4116(4) 0.4210(2) 0.1363(3) 0.0476(14) Uani 1 1 d . . .
C37 C 0.4336(4) 0.4006(2) 0.0815(3) 0.0475(13) Uani 1 1 d . . .
C38 C 0.4426(4) 0.3257(3) 0.0212(3) 0.0513(14) Uani 1 1 d . . .
H38 H 0.4361 0.2864 0.0122 0.062 Uiso 1 1 calc R . .
C39 C 0.4720(4) 0.3619(3) -0.0175(3) 0.0562(16) Uani 1 1 d . . .
H39 H 0.4851 0.3482 -0.0531 0.067 Uiso 1 1 calc R . .
C40 C 0.4818(5) 0.4187(3) -0.0028(3) 0.0617(17) Uani 1 1 d . . .
H40 H 0.5027 0.4443 -0.0284 0.074 Uiso 1 1 calc R . .
C41 C 0.8301(4) 0.1290(3) 0.3455(3) 0.0588(16) Uani 1 1 d . . .
H41 H 0.7899 0.1231 0.3716 0.071 Uiso 1 1 calc R . .
H42 H 0.8789 0.1446 0.3667 0.071 Uiso 1 1 calc R . .
H43 H 0.8422 0.0926 0.3282 0.071 Uiso 1 1 calc R . .
C42 C 0.7985(3) 0.1698(2) 0.3000(3) 0.0442(13) Uani 1 1 d . . .
C43 C 0.8015(4) 0.2376(3) 0.2344(3) 0.0524(15) Uani 1 1 d . . .
H45 H 0.8215 0.2656 0.2107 0.063 Uiso 1 1 calc R . .
C44 C 0.7232(3) 0.1817(2) 0.2746(2) 0.0395(11) Uani 1 1 d . . .
C45 C 0.6453(3) 0.1573(2) 0.2816(2) 0.0394(12) Uani 1 1 d . . .
C46 C 0.5525(4) 0.0565(2) 0.3516(3) 0.0466(13) Uani 1 1 d . . .
C47 C 0.4692(4) 0.0341(2) 0.3483(3) 0.0457(13) Uani 1 1 d . . .
C48 C 0.3784(5) -0.0225(3) 0.3834(3) 0.0597(17) Uani 1 1 d . . .
H48 H 0.3644 -0.0502 0.4097 0.072 Uiso 1 1 calc R . .
C49 C 0.3200(4) -0.0018(3) 0.3434(3) 0.0607(17) Uani 1 1 d . . .
H49 H 0.2662 -0.0144 0.3419 0.073 Uiso 1 1 calc R . .
C50 C 0.3416(4) 0.0373(3) 0.3062(3) 0.0591(16) Uani 1 1 d . . .
H50 H 0.3019 0.0520 0.2779 0.071 Uiso 1 1 calc R . .
C51 C 0.4801(4) 0.1022(3) 0.4902(3) 0.0590(17) Uani 1 1 d . . .
H51 H 0.4841 0.1250 0.5252 0.071 Uiso 1 1 calc R . .
H52 H 0.5323 0.1011 0.4759 0.071 Uiso 1 1 calc R . .
H53 H 0.4634 0.0634 0.4984 0.071 Uiso 1 1 calc R . .
C52 C 0.4199(4) 0.1284(2) 0.4463(2) 0.0436(13) Uani 1 1 d . . .
C53 C 0.3007(4) 0.1451(3) 0.3985(3) 0.0504(14) Uani 1 1 d . . .
H55 H 0.2448 0.1426 0.3870 0.060 Uiso 1 1 calc R . .
C54 C 0.4250(4) 0.1701(2) 0.4052(2) 0.0409(12) Uani 1 1 d . . .
C55 C 0.4918(4) 0.2028(2) 0.3893(2) 0.0394(12) Uani 1 1 d . . .
C56 C 0.6912(4) 0.2259(2) 0.4187(2) 0.0467(13) Uani 1 1 d . . .
C57 C 0.7483(4) 0.2665(3) 0.3980(3) 0.0505(14) Uani 1 1 d . . .
C58 C 0.8738(5) 0.2969(3) 0.3954(4) 0.074(2) Uani 1 1 d . . .
H58 H 0.9297 0.2940 0.4068 0.089 Uiso 1 1 calc R . .
C59 C 0.8471(5) 0.3390(4) 0.3587(4) 0.076(2) Uani 1 1 d . . .
H59 H 0.8833 0.3650 0.3447 0.091 Uiso 1 1 calc R . .
C60 C 0.7665(4) 0.3430(3) 0.3424(3) 0.0666(19) Uani 1 1 d . . .
H60 H 0.7464 0.3722 0.3167 0.080 Uiso 1 1 calc R . .

loop_
_atom_site_aniso_label
_atom_site_aniso_U_11
_atom_site_aniso_U_22
_atom_site_aniso_U_33
_atom_site_aniso_U_23
_atom_site_aniso_U_13
_atom_site_aniso_U_12
Mn1 0.0463(5) 0.0312(4) 0.0382(4) 0.0008(3) 0.0091(3) 0.0027(3)
Mn2 0.0426(5) 0.0355(4) 0.0423(5) 0.0000(3) 0.0073(4) 0.0015(3)
Mn3 0.0500(5) 0.0339(4) 0.0394(5) 0.0055(3) 0.0112(4) 0.0046(3)
Mn4 0.0465(5) 0.0332(4) 0.0416(5) 0.0009(3) 0.0074(4) 0.0029(3)
Mn5 0.0509(5) 0.0361(4) 0.0423(5) 0.0020(4) 0.0113(4) -0.0031(3)
Cl1 0.0601(10) 0.0764(11) 0.0495(8) 0.0010(8) 0.0151(7) 0.0085(8)
Cl2 0.0532(9) 0.0778(12) 0.0825(12) 0.0340(10) 0.0168(8) 0.0058(8)
Cl3 0.0630(9) 0.0494(8) 0.0518(8) 0.0012(7) 0.0089(7) -0.0048(7)
O1 0.040(2) 0.0371(19) 0.043(2) -0.0005(16) 0.0039(16) 0.0024(15)
O2 0.048(2) 0.0364(19) 0.040(2) -0.0049(16) 0.0074(16) 0.0061(16)
O3 0.061(2) 0.0324(18) 0.0378(19) 0.0007(16) 0.0139(17) -0.0039(17)
O4 0.058(2) 0.0304(18) 0.0385(19) 0.0023(16) 0.0123(17) 0.0047(16)
O5 0.041(2) 0.0381(19) 0.042(2) 0.0044(16) 0.0028(16) 0.0010(15)
O6 0.046(2) 0.0372(19) 0.041(2) 0.0042(16) 0.0077(16) -0.0032(16)
O7 0.211(9) 0.116(6) 0.083(4) -0.040(4) -0.034(5) 0.097(6)
O8 0.083(4) 0.210(9) 0.079(4) -0.023(5) 0.036(3) 0.003(5)
O9 0.109(6) 0.311(15) 0.091(5) -0.067(7) -0.006(5) -0.036(8)
O10 0.345(16) 0.070(4) 0.120(6) 0.010(4) 0.133(9) -0.015(7)
O11 0.054(3) 0.149(7) 0.158(7) 0.081(6) 0.027(4) 0.018(4)
O12 0.105(4) 0.061(3) 0.063(3) 0.010(2) 0.034(3) 0.017(3)
O13 0.064(4) 0.093(4) 0.184(7) 0.069(5) 0.023(4) 0.014(3)
O14 0.147(7) 0.168(9) 0.093(5) -0.029(6) -0.009(5) -0.016(6)
O15 0.074(3) 0.079(3) 0.057(3) 0.025(3) -0.001(2) -0.029(3)
O16 0.109(5) 0.077(4) 0.166(7) -0.002(4) -0.054(5) 0.019(4)
O17 0.085(4) 0.160(7) 0.074(4) 0.016(4) 0.031(3) -0.030(4)
O18 0.102(4) 0.068(3) 0.118(5) -0.034(3) 0.047(4) -0.014(3)
N1 0.041(3) 0.073(4) 0.081(4) 0.033(3) 0.012(3) 0.005(3)
N2 0.046(3) 0.049(3) 0.054(3) 0.009(2) 0.012(2) 0.003(2)
N3 0.049(3) 0.045(3) 0.047(3) 0.001(2) 0.003(2) -0.005(2)
N4 0.055(3) 0.038(2) 0.044(3) 0.001(2) 0.006(2) -0.003(2)
N5 0.086(4) 0.069(4) 0.066(4) -0.026(3) 0.002(3) -0.015(3)
N6 0.098(5) 0.046(3) 0.059(3) -0.014(3) 0.026(3) -0.002(3)
N7 0.066(3) 0.048(3) 0.057(3) -0.009(3) 0.019(3) 0.004(3)
N8 0.069(4) 0.050(3) 0.057(3) -0.008(3) 0.019(3) 0.018(3)
N9 0.055(3) 0.039(2) 0.048(3) 0.002(2) 0.015(2) 0.007(2)
N10 0.050(3) 0.035(2) 0.046(3) -0.001(2) 0.006(2) 0.006(2)
N11 0.047(3) 0.035(2) 0.039(2) 0.001(2) 0.0053(19) 0.0042(19)
N12 0.051(3) 0.052(3) 0.057(3) -0.009(3) -0.001(2) -0.003(2)
N13 0.048(3) 0.050(3) 0.056(3) 0.010(2) 0.004(2) -0.001(2)
N14 0.048(3) 0.040(2) 0.051(3) 0.005(2) 0.007(2) 0.004(2)
N15 0.087(4) 0.054(3) 0.065(4) 0.019(3) 0.041(3) 0.011(3)
N16 0.052(3) 0.037(2) 0.048(3) 0.003(2) 0.014(2) 0.004(2)
N17 0.075(4) 0.031(2) 0.059(3) -0.002(2) 0.026(3) -0.008(2)
N18 0.068(3) 0.033(2) 0.047(3) -0.002(2) 0.018(2) -0.006(2)
N19 0.279(14) 0.031(3) 0.097(6) -0.011(3) 0.100(7) -0.008(5)
N20 0.144(7) 0.046(3) 0.066(4) -0.021(3) 0.045(4) -0.017(4)
N21 0.061(3) 0.048(3) 0.045(3) -0.008(2) 0.012(2) -0.009(2)
N22 0.121(6) 0.055(3) 0.046(3) -0.007(3) 0.025(3) 0.007(3)
N23 0.058(3) 0.042(3) 0.040(2) 0.001(2) 0.013(2) 0.006(2)
N24 0.070(3) 0.033(2) 0.044(3) -0.001(2) 0.017(2) 0.003(2)
N25 0.057(3) 0.029(2) 0.042(2) 0.0016(19) 0.016(2) 0.0017(19)
N26 0.134(6) 0.033(3) 0.059(3) 0.004(2) 0.036(4) -0.004(3)
N27 0.088(4) 0.042(3) 0.056(3) 0.009(2) 0.028(3) 0.002(3)
N28 0.052(3) 0.039(2) 0.038(2) 0.002(2) 0.006(2) 0.003(2)
N29 0.040(3) 0.063(3) 0.059(3) 0.003(3) 0.010(2) -0.005(2)
N30 0.043(3) 0.044(3) 0.049(3) 0.001(2) 0.010(2) 0.004(2)
N31 0.044(3) 0.039(2) 0.047(3) 0.003(2) 0.004(2) 0.0023(19)
N32 0.044(3) 0.035(2) 0.047(3) 0.003(2) 0.010(2) 0.0021(19)
N33 0.068(4) 0.068(4) 0.075(4) 0.032(3) -0.002(3) -0.003(3)
N34 0.052(3) 0.042(3) 0.052(3) 0.006(2) 0.013(2) -0.005(2)
N35 0.067(3) 0.040(3) 0.051(3) 0.005(2) 0.018(2) 0.001(2)
N36 0.066(3) 0.043(3) 0.046(3) 0.016(2) 0.013(2) -0.009(2)
N37 0.053(3) 0.037(2) 0.044(3) 0.005(2) 0.012(2) -0.001(2)
N38 0.052(3) 0.036(2) 0.045(3) 0.004(2) 0.006(2) -0.003(2)
N39 0.044(3) 0.042(2) 0.043(3) 0.002(2) 0.007(2) -0.002(2)
N40 0.057(3) 0.061(3) 0.061(3) 0.003(3) -0.004(3) 0.009(3)
N41 0.054(3) 0.047(3) 0.055(3) -0.007(2) 0.010(2) -0.005(2)
N42 0.050(3) 0.062(3) 0.073(4) -0.019(3) 0.006(3) -0.001(3)
C1 0.050(4) 0.076(5) 0.074(5) 0.025(4) -0.008(3) -0.013(3)
C2 0.053(4) 0.058(4) 0.058(4) 0.020(3) 0.005(3) -0.008(3)
C3 0.058(4) 0.063(4) 0.072(5) 0.023(4) 0.023(4) 0.018(3)
C4 0.042(3) 0.045(3) 0.049(3) 0.016(3) 0.006(2) 0.002(2)
C5 0.049(3) 0.038(3) 0.040(3) 0.007(2) 0.003(2) -0.005(2)
C6 0.071(4) 0.043(3) 0.042(3) -0.002(3) 0.013(3) -0.005(3)
C7 0.075(4) 0.038(3) 0.046(3) -0.005(3) 0.018(3) -0.002(3)
C8 0.104(6) 0.053(4) 0.064(4) -0.016(4) 0.032(4) 0.005(4)
C9 0.087(6) 0.053(4) 0.094(6) -0.013(4) 0.037(5) 0.013(4)
C10 0.079(5) 0.061(4) 0.074(5) -0.017(4) 0.016(4) 0.009(4)
C11 0.083(5) 0.054(4) 0.059(4) -0.019(3) -0.002(3) 0.017(4)
C12 0.059(4) 0.047(3) 0.042(3) -0.004(3) 0.010(3) 0.013(3)
C13 0.053(4) 0.051(3) 0.062(4) 0.002(3) 0.012(3) 0.009(3)
C14 0.052(3) 0.036(3) 0.040(3) 0.000(2) 0.006(2) 0.006(2)
C15 0.052(3) 0.033(3) 0.041(3) 0.004(2) 0.009(2) 0.007(2)
C16 0.053(3) 0.034(3) 0.040(3) 0.005(2) 0.007(2) -0.002(2)
C17 0.046(3) 0.040(3) 0.041(3) 0.009(2) 0.007(2) -0.002(2)
C18 0.056(4) 0.045(3) 0.060(4) 0.002(3) 0.012(3) 0.004(3)
C19 0.057(4) 0.056(4) 0.075(5) 0.011(4) 0.016(3) 0.015(3)
C20 0.046(3) 0.057(4) 0.078(5) 0.018(4) 0.007(3) 0.006(3)
C21 0.163(10) 0.042(4) 0.137(9) 0.020(5) 0.096(8) 0.007(5)
C22 0.080(5) 0.042(3) 0.076(5) 0.016(3) 0.038(4) 0.006(3)
C23 0.066(4) 0.057(4) 0.049(3) 0.011(3) 0.020(3) 0.010(3)
C24 0.053(3) 0.037(3) 0.051(3) 0.003(3) 0.019(3) -0.001(2)
C25 0.050(3) 0.038(3) 0.050(3) 0.004(3) 0.016(3) -0.004(2)
C26 0.105(6) 0.032(3) 0.060(4) -0.012(3) 0.033(4) -0.017(3)
C27 0.077(4) 0.046(3) 0.055(4) -0.015(3) 0.019(3) -0.016(3)
C28 0.120(7) 0.060(4) 0.061(4) -0.022(4) 0.034(5) -0.019(4)
C29 0.076(5) 0.068(4) 0.043(3) -0.012(3) 0.013(3) -0.013(4)
C30 0.064(4) 0.066(4) 0.045(3) 0.000(3) 0.009(3) -0.004(3)
C31 0.198(12) 0.042(4) 0.085(6) -0.008(4) 0.053(7) 0.009(5)
C32 0.094(5) 0.045(3) 0.052(4) -0.011(3) 0.013(3) 0.004(3)
C33 0.074(4) 0.055(4) 0.041(3) 0.002(3) 0.020(3) 0.007(3)
C34 0.059(4) 0.037(3) 0.044(3) -0.001(2) 0.011(3) 0.008(2)
C35 0.054(3) 0.032(3) 0.041(3) 0.000(2) 0.011(2) 0.004(2)
C36 0.064(4) 0.033(3) 0.047(3) 0.008(2) 0.015(3) 0.001(2)
C37 0.056(3) 0.035(3) 0.051(3) 0.011(3) 0.007(3) 0.002(2)
C38 0.062(4) 0.045(3) 0.048(3) 0.001(3) 0.008(3) 0.001(3)
C39 0.074(4) 0.057(4) 0.038(3) 0.009(3) 0.011(3) 0.005(3)
C40 0.078(5) 0.055(4) 0.054(4) 0.014(3) 0.018(3) 0.002(3)
C41 0.044(3) 0.065(4) 0.068(4) 0.006(3) 0.007(3) 0.006(3)
C42 0.043(3) 0.043(3) 0.046(3) -0.003(3) 0.006(2) 0.004(2)
C43 0.049(4) 0.053(3) 0.057(4) 0.005(3) 0.011(3) -0.004(3)
C44 0.042(3) 0.038(3) 0.039(3) 0.000(2) 0.007(2) 0.003(2)
C45 0.045(3) 0.035(3) 0.039(3) -0.004(2) 0.009(2) 0.003(2)
C46 0.053(3) 0.039(3) 0.049(3) 0.004(3) 0.009(3) 0.006(2)
C47 0.054(3) 0.031(3) 0.053(3) 0.004(3) 0.011(3) 0.001(2)
C48 0.082(5) 0.041(3) 0.062(4) 0.005(3) 0.029(4) -0.009(3)
C49 0.060(4) 0.050(4) 0.075(5) 0.010(3) 0.019(3) -0.009(3)
C50 0.056(4) 0.059(4) 0.063(4) 0.008(3) 0.009(3) -0.008(3)
C51 0.077(5) 0.044(3) 0.053(4) 0.010(3) -0.006(3) -0.010(3)
C52 0.059(4) 0.035(3) 0.037(3) 0.004(2) 0.009(2) -0.003(2)
C53 0.055(4) 0.044(3) 0.054(3) 0.007(3) 0.013(3) -0.005(3)
C54 0.054(3) 0.032(3) 0.037(3) 0.002(2) 0.008(2) 0.000(2)
C55 0.053(3) 0.031(2) 0.034(3) 0.004(2) 0.007(2) -0.001(2)
C56 0.060(4) 0.039(3) 0.041(3) -0.004(3) 0.009(3) 0.002(3)
C57 0.044(3) 0.055(3) 0.052(3) -0.019(3) 0.004(3) -0.001(3)
C58 0.051(4) 0.067(5) 0.105(6) -0.023(5) 0.009(4) -0.007(3)
C59 0.066(5) 0.077(5) 0.091(6) -0.019(5) 0.032(4) -0.024(4)
C60 0.060(4) 0.065(4) 0.077(5) -0.006(4) 0.017(3) -0.015(3)

loop_
_atom_type_symbol
_atom_type_description
_atom_type_scat_dispersion_real
_atom_type_scat_dispersion_imag
_atom_type_scat_source
C C 0.0033 0.0016 'International Tables Vol C Tables 4.2.6.8 and 6.1.1.4'
H H 0.0000 0.0000 'International Tables Vol C Tables 4.2.6.8 and 6.1.1.4'
N N 0.0061 0.0033 'International Tables Vol C Tables 4.2.6.8 and 6.1.1.4'
O O 0.0106 0.0060 'International Tables Vol C Tables 4.2.6.8 and 6.1.1.4'
Cl Cl 0.1484 0.1585 'International Tables Vol C Tables 4.2.6.8 and 6.1.1.4'
Mn Mn 0.3368 0.7283 'International Tables Vol C Tables 4.2.6.8 and 6.1.1.4'

loop_
_geom_angle_atom_site_label_1
_geom_angle_atom_site_label_2
_geom_angle_atom_site_label_3
_geom_angle
_geom_angle_site_symmetry_1
_geom_angle_site_symmetry_3
_geom_angle_publ_flag
N25 Mn1 O2 126.08(17) . . ?
N25 Mn1 N11 148.86(18) . . ?
O2 Mn1 N11 70.78(16) . . ?
N25 Mn1 O4 71.08(15) . . ?
O2 Mn1 O4 107.53(14) . . ?
N11 Mn1 O4 133.45(16) . . ?
N25 Mn1 N14 93.34(18) . . ?
O2 Mn1 N14 139.50(16) . . ?
N11 Mn1 N14 69.91(17) . . ?
O4 Mn1 N14 92.63(17) . . ?
N25 Mn1 N28 69.58(16) . . ?
O2 Mn1 N28 88.40(15) . . ?
N11 Mn1 N28 86.70(17) . . ?
O4 Mn1 N28 139.54(15) . . ?
N14 Mn1 N28 98.68(17) . . ?
N32 Mn2 O1 132.59(16) . . ?
N32 Mn2 N4 142.55(19) . . ?
O1 Mn2 N4 72.34(17) . . ?
N32 Mn2 O5 72.89(16) . . ?
O1 Mn2 O5 109.10(15) . . ?
N4 Mn2 O5 131.72(17) . . ?
N32 Mn2 N7 86.34(19) . . ?
O1 Mn2 N7 140.06(18) . . ?
N4 Mn2 N7 69.4(2) . . ?
O5 Mn2 N7 88.52(17) . . ?
N32 Mn2 N34 69.31(18) . . ?
O1 Mn2 N34 89.03(16) . . ?
N4 Mn2 N34 86.60(18) . . ?
O5 Mn2 N34 140.60(16) . . ?
N7 Mn2 N34 99.64(19) . . ?
O4 Mn3 O1 87.26(14) . . ?
O4 Mn3 N37 170.27(18) . . ?
O1 Mn3 N37 93.45(16) . . ?
O4 Mn3 N2 89.93(17) . . ?
O1 Mn3 N2 75.28(17) . . ?
N37 Mn3 N2 99.65(19) . . ?
O4 Mn3 N23 76.25(16) . . ?
O1 Mn3 N23 163.28(16) . . ?
N37 Mn3 N23 103.27(18) . . ?
N2 Mn3 N23 101.59(19) . . ?
O4 Mn3 O6 94.79(15) . . ?
O1 Mn3 O6 90.78(14) . . ?
N37 Mn3 O6 75.50(16) . . ?
N2 Mn3 O6 165.07(17) . . ?
N23 Mn3 O6 93.29(17) . . ?
O3 Mn4 N9 170.43(18) . . ?
O3 Mn4 N30 93.61(17) . . ?
N9 Mn4 N30 95.84(19) . . ?
O3 Mn4 O5 89.15(14) . . ?
N9 Mn4 O5 94.60(16) . . ?
N30 Mn4 O5 75.74(16) . . ?
O3 Mn4 N16 76.14(16) . . ?
N9 Mn4 N16 100.32(18) . . ?
N30 Mn4 N16 102.30(19) . . ?
O5 Mn4 N16 165.08(16) . . ?
O3 Mn4 O2 95.80(15) . . ?
N9 Mn4 O2 75.50(17) . . ?
N30 Mn4 O2 161.91(17) . . ?
O5 Mn4 O2 88.97(14) . . ?
N16 Mn4 O2 94.94(17) . . ?
N18 Mn5 N39 149.14(19) . . ?
N18 Mn5 O6 127.78(18) . . ?
N39 Mn5 O6 71.56(16) . . ?
N18 Mn5 O3 70.89(16) . . ?
N39 Mn5 O3 131.26(17) . . ?
O6 Mn5 O3 107.35(15) . . ?
N18 Mn5 N21 70.07(18) . . ?
N39 Mn5 N21 88.37(19) . . ?
O6 Mn5 N21 89.43(16) . . ?
O3 Mn5 N21 139.84(17) . . ?
N18 Mn5 N41 92.1(2) . . ?
N39 Mn5 N41 69.11(18) . . ?
O6 Mn5 N41 139.39(16) . . ?
O3 Mn5 N41 91.34(17) . . ?
N21 Mn5 N41 99.11(18) . . ?
O10 Cl1 O9 108.8(7) . . ?
O10 Cl1 O7 110.8(8) . . ?
O9 Cl1 O7 109.0(6) . . ?
O10 Cl1 O8 108.3(5) . . ?
O9 Cl1 O8 113.4(5) . . ?
O7 Cl1 O8 106.6(5) . . ?
O11 Cl2 O12 114.2(4) . . ?
O11 Cl2 O13 113.8(4) . . ?
O12 Cl2 O13 110.5(4) . . ?
O11 Cl2 O14 107.3(6) . . ?
O12 Cl2 O14 105.5(5) . . ?
O13 Cl2 O14 104.7(6) . . ?
O18 Cl3 O16 112.1(5) . . ?
O18 Cl3 O17 109.1(5) . . ?
O16 Cl3 O17 108.7(6) . . ?
O18 Cl3 O15 110.1(4) . . ?
O16 Cl3 O15 107.9(4) . . ?
O17 Cl3 O15 108.8(4) . . ?
O19 Cl4 O20 134.6(9) . . ?
O19 Cl4 O21 98.3(12) . . ?
O20 Cl4 O21 96.7(11) . . ?
O19 Cl4 O22 109.7(10) . . ?
O20 Cl4 O22 115.6(8) . . ?
O21 Cl4 O22 74.9(11) . . ?
C5 O1 Mn2 113.0(3) . . ?
C5 O1 Mn3 117.5(3) . . ?
Mn2 O1 Mn3 126.46(17) . . ?
C15 O2 Mn1 113.8(3) . . ?
C15 O2 Mn4 116.3(3) . . ?
Mn1 O2 Mn4 127.73(17) . . ?
C25 O3 Mn4 117.1(3) . . ?
C25 O3 Mn5 113.3(3) . . ?
Mn4 O3 Mn5 127.50(17) . . ?
C35 O4 Mn3 116.5(3) . . ?
C35 O4 Mn1 113.0(3) . . ?
Mn3 O4 Mn1 128.69(17) . . ?
C45 O5 Mn2 111.8(3) . . ?
C45 O5 Mn4 116.9(3) . . ?
Mn2 O5 Mn4 128.18(17) . . ?
C55 O6 Mn5 113.4(3) . . ?
C55 O6 Mn3 116.1(3) . . ?
Mn5 O6 Mn3 128.61(18) . . ?
O23 O24 O25 151(2) . . ?
O24 O25 O26 140.7(12) . . ?
O27 O26 O25 159.3(17) . . ?
C3 N1 C2 109.3(6) . . ?
C3 N2 C4 105.0(6) . . ?
C3 N2 Mn3 141.5(5) . . ?
C4 N2 Mn3 113.5(4) . . ?
C5 N3 N4 109.3(5) . . ?
C6 N4 N3 116.6(5) . . ?
C6 N4 Mn2 125.5(4) . . ?
N3 N4 Mn2 117.5(3) . . ?
C7 N6 C8 115.9(7) . . ?
C10 N7 C7 116.4(6) . . ?
C10 N7 Mn2 130.5(5) . . ?
C7 N7 Mn2 113.1(4) . . ?
C12 N8 C13 109.2(5) . . ?
C13 N9 C14 107.1(5) . . ?
C13 N9 Mn4 139.4(5) . . ?
C14 N9 Mn4 113.4(4) . . ?
C15 N10 N11 109.2(4) . . ?
C16 N11 N10 116.5(5) . . ?
C16 N11 Mn1 124.4(4) . . ?
N10 N11 Mn1 119.0(3) . . ?
C17 N13 C20 115.8(6) . . ?
C18 N14 C17 115.6(5) . . ?
C18 N14 Mn1 129.8(4) . . ?
C17 N14 Mn1 114.6(4) . . ?
C23 N15 C22 109.3(5) . . ?
C23 N16 C24 106.6(5) . . ?
C23 N16 Mn4 141.2(4) . . ?
C24 N16 Mn4 112.2(4) . . ?
C25 N17 N18 109.1(5) . . ?
C26 N18 N17 116.2(5) . . ?
C26 N18 Mn5 124.8(4) . . ?
N17 N18 Mn5 119.0(3) . . ?
C27 N20 C28 116.5(7) . . ?
C30 N21 C27 116.2(6) . . ?
C30 N21 Mn5 129.8(5) . . ?
C27 N21 Mn5 113.8(4) . . ?
C33 N22 C32 109.1(6) . . ?
C33 N23 C34 106.1(5) . . ?
C33 N23 Mn3 141.4(4) . . ?
C34 N23 Mn3 112.4(4) . . ?
C35 N24 N25 109.1(4) . . ?
C36 N25 N24 115.2(5) . . ?
C36 N25 Mn1 125.3(4) . . ?
N24 N25 Mn1 119.3(3) . . ?
C37 N27 C40 116.7(6) . . ?
C38 N28 C37 116.7(5) . . ?
C38 N28 Mn1 129.7(4) . . ?
C37 N28 Mn1 113.2(4) . . ?
C43 N29 C42 109.2(5) . . ?
C43 N30 C44 105.9(5) . . ?
C43 N30 Mn4 140.9(4) . . ?
C44 N30 Mn4 113.0(4) . . ?
C45 N31 N32 109.3(4) . . ?
C46 N32 N31 115.1(5) . . ?
C46 N32 Mn2 126.4(4) . . ?
N31 N32 Mn2 117.9(3) . . ?
C47 N34 C50 115.5(5) . . ?
C47 N34 Mn2 112.5(4) . . ?
C50 N34 Mn2 132.0(4) . . ?
C47 N35 C48 115.2(6) . . ?
C53 N36 C52 110.6(5) . . ?
C53 N37 C54 106.8(5) . . ?
C53 N37 Mn3 139.9(4) . . ?
C54 N37 Mn3 113.1(4) . . ?
C55 N38 N39 109.4(4) . . ?
C56 N39 N38 116.1(5) . . ?
C56 N39 Mn5 125.2(4) . . ?
N38 N39 Mn5 118.7(4) . . ?
C57 N41 C60 116.2(6) . . ?
C57 N41 Mn5 114.6(4) . . ?
C60 N41 Mn5 129.2(5) . . ?
C57 N42 C58 114.2(7) . . ?
C4 C2 N1 104.5(6) . . ?
C4 C2 C1 132.9(7) . . ?
N1 C2 C1 122.7(6) . . ?
N2 C3 N1 110.9(7) . . ?
C2 C4 N2 110.2(6) . . ?
C2 C4 C5 132.4(6) . . ?
N2 C4 C5 117.4(5) . . ?
N3 C5 O1 125.1(5) . . ?
N3 C5 C4 118.7(5) . . ?
O1 C5 C4 116.2(5) . . ?
N4 C6 N5 124.4(7) . . ?
N4 C6 C7 116.2(6) . . ?
N5 C6 C7 119.4(6) . . ?
N6 C7 N7 125.8(7) . . ?
N6 C7 C6 118.5(6) . . ?
N7 C7 C6 115.6(5) . . ?
N6 C8 C9 123.6(7) . . ?
C8 C9 C10 115.8(8) . . ?
N7 C10 C9 122.4(8) . . ?
N8 C12 C14 105.4(6) . . ?
N8 C12 C11 121.9(6) . . ?
C14 C12 C11 132.7(6) . . ?
N9 C13 N8 109.2(6) . . ?
C12 C14 N9 109.2(5) . . ?
C12 C14 C15 132.8(6) . . ?
N9 C14 C15 118.0(5) . . ?
O2 C15 N10 124.9(5) . . ?
O2 C15 C14 116.7(5) . . ?
N10 C15 C14 118.4(5) . . ?
N11 C16 N12 125.7(6) . . ?
N11 C16 C17 115.6(5) . . ?
N12 C16 C17 118.8(5) . . ?
N13 C17 N14 126.8(6) . . ?
N13 C17 C16 117.8(5) . . ?
N14 C17 C16 115.5(5) . . ?
N14 C18 C19 121.6(6) . . ?
C18 C19 C20 118.2(6) . . ?
N13 C20 C19 122.0(6) . . ?
N15 C22 C24 104.8(6) . . ?
N15 C22 C21 121.5(6) . . ?
C24 C22 C21 133.6(7) . . ?
N16 C23 N15 110.1(6) . . ?
C22 C24 N16 109.2(5) . . ?
C22 C24 C25 132.4(6) . . ?
N16 C24 C25 118.4(5) . . ?
N17 C25 O3 125.4(5) . . ?
N17 C25 C24 118.4(5) . . ?
O3 C25 C24 116.2(5) . . ?
N18 C26 N19 125.6(7) . . ?
N18 C26 C27 115.9(6) . . ?
N19 C26 C27 118.5(6) . . ?
N20 C27 N21 126.3(6) . . ?
N20 C27 C26 118.3(6) . . ?
N21 C27 C26 115.4(6) . . ?
N20 C28 C29 122.3(7) . . ?
C28 C29 C30 116.5(7) . . ?
N21 C30 C29 122.1(7) . . ?
C34 C32 N22 104.1(6) . . ?
C34 C32 C31 134.0(7) . . ?
N22 C32 C31 121.8(6) . . ?
N23 C33 N22 110.6(6) . . ?
C32 C34 N23 109.9(5) . . ?
C32 C34 C35 132.2(6) . . ?
N23 C34 C35 117.9(5) . . ?
N24 C35 O4 125.0(5) . . ?
N24 C35 C34 118.1(5) . . ?
O4 C35 C34 116.9(5) . . ?
N25 C36 N26 125.2(6) . . ?
N25 C36 C37 115.5(5) . . ?
N26 C36 C37 119.3(5) . . ?
N27 C37 N28 126.1(6) . . ?
N27 C37 C36 117.8(5) . . ?
N28 C37 C36 116.1(5) . . ?
N28 C38 C39 121.4(6) . . ?
C40 C39 C38 117.9(6) . . ?
N27 C40 C39 121.2(6) . . ?
C44 C42 N29 104.1(5) . . ?
C44 C42 C41 132.9(6) . . ?
N29 C42 C41 123.0(5) . . ?
N30 C43 N29 110.7(6) . . ?
C42 C44 N30 110.0(5) . . ?
C42 C44 C45 132.1(5) . . ?
N30 C44 C45 117.9(5) . . ?
N31 C45 O5 125.4(5) . . ?
N31 C45 C44 118.3(5) . . ?
O5 C45 C44 116.3(5) . . ?
N32 C46 N33 126.7(6) . . ?
N32 C46 C47 115.4(5) . . ?
N33 C46 C47 117.9(6) . . ?
N34 C47 N35 126.9(6) . . ?
N34 C47 C46 115.8(5) . . ?
N35 C47 C46 117.2(5) . . ?
N35 C48 C49 122.4(6) . . ?
C50 C49 C48 117.6(7) . . ?
N34 C50 C49 122.4(7) . . ?
N36 C52 C54 104.0(5) . . ?
N36 C52 C51 123.0(5) . . ?
C54 C52 C51 133.0(6) . . ?
N37 C53 N36 109.2(6) . . ?
N37 C54 C52 109.3(5) . . ?
N37 C54 C55 118.6(5) . . ?
C52 C54 C55 132.1(5) . . ?
O6 C55 N38 124.6(5) . . ?
O6 C55 C54 116.6(5) . . ?
N38 C55 C54 118.8(5) . . ?
N39 C56 N40 125.3(6) . . ?
N39 C56 C57 115.9(5) . . ?
N40 C56 C57 118.9(6) . . ?
N42 C57 N41 127.4(6) . . ?
N42 C57 C56 117.3(6) . . ?
N41 C57 C56 115.3(5) . . ?
N42 C58 C59 123.3(7) . . ?
C58 C59 C60 118.0(7) . . ?
N41 C60 C59 120.9(8) . . ?

loop_
_geom_bond_atom_site_label_1
_geom_bond_atom_site_label_2
_geom_bond_distance
_geom_bond_site_symmetry_2
_geom_bond_publ_flag
Mn1 N25 2.147(4) . ?
Mn1 O2 2.182(4) . ?
Mn1 N11 2.183(5) . ?
Mn1 O4 2.197(4) . ?
Mn1 N14 2.392(5) . ?
Mn1 N28 2.425(5) . ?
Mn2 N32 2.121(5) . ?
Mn2 O1 2.135(4) . ?
Mn2 N4 2.139(5) . ?
Mn2 O5 2.159(4) . ?
Mn2 N7 2.438(5) . ?
Mn2 N34 2.460(5) . ?
Mn3 O4 2.185(4) . ?
Mn3 O1 2.194(4) . ?
Mn3 N37 2.200(5) . ?
Mn3 N2 2.204(5) . ?
Mn3 N23 2.206(5) . ?
Mn3 O6 2.207(4) . ?
Mn4 O3 2.184(4) . ?
Mn4 N9 2.194(5) . ?
Mn4 N30 2.197(5) . ?
Mn4 O5 2.201(4) . ?
Mn4 N16 2.201(5) . ?
Mn4 O2 2.211(4) . ?
Mn5 N18 2.162(5) . ?
Mn5 N39 2.169(5) . ?
Mn5 O6 2.172(4) . ?
Mn5 O3 2.186(4) . ?
Mn5 N21 2.395(5) . ?
Mn5 N41 2.423(5) . ?
Cl1 O10 1.354(8) . ?
Cl1 O9 1.382(8) . ?
Cl1 O7 1.383(7) . ?
Cl1 O8 1.409(6) . ?
Cl2 O11 1.382(6) . ?
Cl2 O12 1.400(5) . ?
Cl2 O13 1.400(7) . ?
Cl2 O14 1.477(8) . ?
Cl3 O18 1.391(6) . ?
Cl3 O16 1.395(6) . ?
Cl3 O17 1.410(6) . ?
Cl3 O15 1.429(5) . ?
Cl4 O19 1.365(16) . ?
Cl4 O20 1.397(11) . ?
Cl4 O21 1.60(3) . ?
Cl4 O22 1.71(2) . ?
O1 C5 1.314(7) . ?
O2 C15 1.309(7) . ?
O3 C25 1.309(7) . ?
O4 C35 1.312(6) . ?
O5 C45 1.315(7) . ?
O6 C55 1.317(6) . ?
O23 O24 1.23(3) . ?
O24 O25 1.58(2) . ?
O25 O26 1.69(2) . ?
O26 O27 1.54(3) . ?
O28 O33 1.56(2) 3_566 ?
O29 O32 1.22(3) 3_566 ?
O30 O31 1.35(3) . ?
O32 O29 1.22(3) 3_566 ?
O33 O28 1.56(2) 3_566 ?
N1 C3 1.339(11) . ?
N1 C2 1.368(10) . ?
N2 C3 1.318(9) . ?
N2 C4 1.394(8) . ?
N3 C5 1.295(8) . ?
N3 N4 1.397(7) . ?
N4 C6 1.297(8) . ?
N5 C6 1.337(9) . ?
N6 C7 1.324(8) . ?
N6 C8 1.344(11) . ?
N7 C10 1.321(10) . ?
N7 C7 1.349(9) . ?
N8 C12 1.359(9) . ?
N8 C13 1.363(9) . ?
N9 C13 1.317(8) . ?
N9 C14 1.382(8) . ?
N10 C15 1.313(8) . ?
N10 N11 1.386(7) . ?
N11 C16 1.295(8) . ?
N12 C16 1.338(8) . ?
N13 C17 1.318(8) . ?
N13 C20 1.332(9) . ?
N14 C18 1.330(8) . ?
N14 C17 1.355(8) . ?
N15 C23 1.356(9) . ?
N15 C22 1.363(9) . ?
N16 C23 1.308(8) . ?
N16 C24 1.391(7) . ?
N17 C25 1.293(8) . ?
N17 N18 1.396(7) . ?
N18 C26 1.280(8) . ?
N19 C26 1.342(9) . ?
N20 C27 1.316(9) . ?
N20 C28 1.333(10) . ?
N21 C30 1.321(8) . ?
N21 C27 1.351(9) . ?
N22 C33 1.342(9) . ?
N22 C32 1.377(9) . ?
N23 C33 1.304(8) . ?
N23 C34 1.387(8) . ?
N24 C35 1.304(7) . ?
N24 N25 1.400(7) . ?
N25 C36 1.297(7) . ?
N26 C36 1.333(8) . ?
N27 C37 1.330(8) . ?
N27 C40 1.345(9) . ?
N28 C38 1.336(8) . ?
N28 C37 1.339(7) . ?
N29 C43 1.347(9) . ?
N29 C42 1.385(8) . ?
N30 C43 1.306(8) . ?
N30 C44 1.401(7) . ?
N31 C45 1.305(7) . ?
N31 N32 1.403(7) . ?
N32 C46 1.285(8) . ?
N33 C46 1.328(8) . ?
N34 C47 1.325(8) . ?
N34 C50 1.344(8) . ?
N35 C47 1.337(8) . ?
N35 C48 1.338(9) . ?
N36 C53 1.345(8) . ?
N36 C52 1.348(8) . ?
N37 C53 1.315(8) . ?
N37 C54 1.375(8) . ?
N38 C55 1.319(8) . ?
N38 N39 1.385(7) . ?
N39 C56 1.292(8) . ?
N40 C56 1.354(8) . ?
N41 C57 1.336(9) . ?
N41 C60 1.337(9) . ?
N42 C57 1.325(8) . ?
N42 C58 1.340(10) . ?
C1 C2 1.485(10) . ?
C2 C4 1.365(9) . ?
C4 C5 1.463(8) . ?
C6 C7 1.459(10) . ?
C8 C9 1.356(13) . ?
C9 C10 1.401(10) . ?
C11 C12 1.502(9) . ?
C12 C14 1.370(8) . ?
C14 C15 1.459(8) . ?
C16 C17 1.485(8) . ?
C18 C19 1.366(10) . ?
C19 C20 1.369(11) . ?
C21 C22 1.474(10) . ?
C22 C24 1.379(8) . ?
C24 C25 1.464(8) . ?
C26 C27 1.484(9) . ?
C28 C29 1.378(11) . ?
C29 C30 1.393(10) . ?
C31 C32 1.462(10) . ?
C32 C34 1.366(9) . ?
C34 C35 1.468(8) . ?
C36 C37 1.470(9) . ?
C38 C39 1.384(9) . ?
C39 C40 1.383(10) . ?
C41 C42 1.488(9) . ?
C42 C44 1.364(8) . ?
C44 C45 1.460(8) . ?
C46 C47 1.491(9) . ?
C48 C49 1.366(11) . ?
C49 C50 1.351(9) . ?
C51 C52 1.491(9) . ?
C52 C54 1.389(8) . ?
C54 C55 1.448(8) . ?
C56 C57 1.479(9) . ?
C58 C59 1.355(13) . ?
C59 C60 1.368(11) . ?
